data_1510060
loop_
_publ_author_name
'Kuennen, B.'
'Landrum, G.A.'
'Poettgen, R.'
'Kotzyba, G.'
'Dronskowski, R.'
'Hoffmann, R.D.'

_publ_section_title
;
 Synthesis, structure, chemical bonding and properties of CaTIn2 (T = Pd,
 Pt, Au) - the case for monovalent calcium
;
_journal_name_full 'Zeitschrift fuer Anorganische und Allgemeine Chemie'
_journal_page_first 789
_journal_page_last 798
_journal_paper_doi 10.1002/(SICI)1521-3749(199905)625:5<789::AID-ZAAC789>3.0.CO;2-Q
_journal_volume 625
_journal_year 1999
_chemical_formula_sum 'Au Ca In2'
_chemical_name_systematic 'Ca Au In2'
_space_group_IT_number 63
_symmetry_space_group_name_Hall '-C 2c 2'
_symmetry_space_group_name_H-M 'C m c m'
_cell_angle_alpha 90
_cell_angle_beta 90
_cell_angle_gamma 90
_cell_formula_units_Z 4
_cell_length_a 4.5635
_cell_length_b 10.748
_cell_length_c 7.5969
_cell_volume 372.617
_citation_journal_id_ASTM ZAACAB
_cod_data_source_file gold_103.cif
_cod_data_source_block Au1Ca1In2
_cod_original_cell_volume 372.6165
_cod_original_formula_sum 'Au1 Ca1 In2'
_cod_database_code 1510060

loop_
_symmetry_equiv_pos_as_xyz
x,y,z
-x,-y,z+1/2
x,-y,-z
-x,y,-z+1/2
-x,-y,-z
x,y,-z-1/2
-x,y,z
x,-y,z-1/2
x+1/2,y+1/2,z
-x+1/2,-y+1/2,z+1/2
x+1/2,-y+1/2,-z
-x+1/2,y+1/2,-z+1/2
-x+1/2,-y+1/2,-z
x+1/2,y+1/2,-z-1/2
-x+1/2,y+1/2,z
x+1/2,-y+1/2,z-1/2

loop_
_atom_site_label
_atom_site_type_symbol
_atom_site_fract_x
_atom_site_fract_y
_atom_site_fract_z
_atom_site_occupancy
_atom_site_U_iso_or_equiv
In1 In 0 0.36418 0.05129 1 0.0
Au1 Au 0 0.78843 0.25 1 0.0
Ca1 Ca 0 0.07451 0.25 1 0.0
